data_7020022
loop_
_publ_author_name
'Zhao, Jia'
'Wei, Zhenhong'
'Zeng, Xianghua'
'Liu, Xiaoming'

_publ_section_title
;
 Three diiron complexes bearing an aromatic ring as mimics of the diiron
 subunit of [FeFe]-hydrogenase: synthesis, electron transfer and coupled
 chemical reactions.
;
_journal_issue 36
_journal_name_full 'Dalton transactions (Cambridge, England : 2003)'
_journal_page_first 11125
_journal_page_last 11133
_journal_paper_doi 10.1039/c2dt31083j
_journal_volume 41
_journal_year 2012
_chemical_formula_moiety '2(C34 H20 Fe4 O10 S2), C H2 Cl2'
_chemical_formula_sum 'C69 H42 Cl2 Fe8 O20 S4'
_chemical_formula_weight 1837.01
_chemical_name_systematic
;
?
;
_space_group_IT_number 14
_symmetry_cell_setting monoclinic
_symmetry_space_group_name_Hall '-P 2ybc'
_symmetry_space_group_name_H-M 'P 1 21/c 1'
_atom_sites_solution_hydrogens geom
_atom_sites_solution_primary direct
_atom_sites_solution_secondary difmap
_audit_creation_method SHELXL-97
_cell_angle_alpha 90.00
_cell_angle_beta 100.585(2)
_cell_angle_gamma 90.00
_cell_formula_units_Z 2
_cell_length_a 11.702(2)
_cell_length_b 16.020(3)
_cell_length_c 20.250(4)
_cell_measurement_reflns_used 9914
_cell_measurement_temperature 296(2)
_cell_measurement_theta_max 27.501
_cell_measurement_theta_min 2.265
_cell_volume 3731.6(12)
_computing_cell_refinement 'SAINT, v6.0 (Bruker AXS, 2004)'
_computing_data_collection 'SMART, v6.0 (Bruker AXS, 2004)'
_computing_data_reduction 'SAINT, v6.0 (Bruker AXS, 2004)'
_computing_molecular_graphics 'ORTEP3 for Windows (Farrugia, 1997)'
_computing_publication_material 'SHELXL-97 (Sheldrick, 2008)'
_computing_structure_refinement 'SHELXL-97 (Sheldrick, 2008)'
_computing_structure_solution 'SHELXS-97 (Sheldrick, 2008)'
_diffrn_ambient_temperature 296(2)
_diffrn_measured_fraction_theta_full 0.995
_diffrn_measured_fraction_theta_max 0.995
_diffrn_measurement_device_type 'Bruker Apex-II CCD diffractometer'
_diffrn_measurement_method 'Thin slice \f & \w scans'
_diffrn_radiation_monochromator graphite
_diffrn_radiation_source 'fine-focus sealed tube'
_diffrn_radiation_type MoK\a
_diffrn_radiation_wavelength 0.71073
_diffrn_reflns_av_R_equivalents 0.0224
_diffrn_reflns_av_sigmaI/netI 0.0224
_diffrn_reflns_limit_h_max 15
_diffrn_reflns_limit_h_min -15
_diffrn_reflns_limit_k_max 21
_diffrn_reflns_limit_k_min -21
_diffrn_reflns_limit_l_max 26
_diffrn_reflns_limit_l_min -26
_diffrn_reflns_number 34087
_diffrn_reflns_theta_full 28.04
_diffrn_reflns_theta_max 28.04
_diffrn_reflns_theta_min 2.18
_exptl_absorpt_coefficient_mu 1.762
_exptl_absorpt_correction_T_max 0.703
_exptl_absorpt_correction_T_min 0.650
_exptl_absorpt_correction_type multi-scan
_exptl_absorpt_process_details 'SADABS, v2.10 (Sheldrick, G.M., 2003)'
_exptl_crystal_colour red
_exptl_crystal_density_diffrn 1.635
_exptl_crystal_density_method 'not measured'
_exptl_crystal_description block
_exptl_crystal_F_000 1844
_exptl_crystal_size_max 0.25
_exptl_crystal_size_mid 0.24
_exptl_crystal_size_min 0.20
_refine_diff_density_max 0.940
_refine_diff_density_min -0.359
_refine_diff_density_rms 0.080
_refine_ls_extinction_method none
_refine_ls_goodness_of_fit_ref 1.017
_refine_ls_hydrogen_treatment constr
_refine_ls_matrix_type full
_refine_ls_number_parameters 463
_refine_ls_number_reflns 9055
_refine_ls_number_restraints 1
_refine_ls_restrained_S_all 1.024
_refine_ls_R_factor_all 0.0589
_refine_ls_R_factor_gt 0.0403
_refine_ls_shift/su_max 0.017
_refine_ls_shift/su_mean 0.002
_refine_ls_structure_factor_coef Fsqd
_refine_ls_weighting_details 'calc w=1/[\s^2^(Fo^2^)+(0.0841P)^2^+2.0005P] where P=(Fo^2^+2Fc^2^)/3'
_refine_ls_weighting_scheme calc
_refine_ls_wR_factor_gt 0.1230
_refine_ls_wR_factor_ref 0.1405
_reflns_number_gt 6721
_reflns_number_total 9055
_reflns_threshold_expression >2sigma(I)
_cod_data_source_file c2dt31083j.txt
_cod_data_source_block t
_cod_depositor_comments
;
The following automatic conversions were performed:

'_exptl_absorpt_correction_type' value 'Multi-scan' changed to
'multi-scan' according to
/home/saulius/struct/CIF-dictionaries/cif_core.dic dictionary named
'cif_core.dic' version 2.4.1 from 2010-06-29.

Automatic conversion script
Id: cif_fix_values 1891 2012-01-12 08:04:46Z andrius 
;
_cod_original_cell_volume 3731.5(12)
_cod_original_sg_symbol_H-M 'P 21/c'
_cod_database_code 7020022

loop_
_symmetry_equiv_pos_as_xyz
'x, y, z'
'-x, y+1/2, -z+1/2'
'-x, -y, -z'
'x, -y-1/2, z-1/2'

loop_
_atom_site_label
_atom_site_type_symbol
_atom_site_fract_x
_atom_site_fract_y
_atom_site_fract_z
_atom_site_U_iso_or_equiv
_atom_site_adp_type
_atom_site_occupancy
_atom_site_symmetry_multiplicity
_atom_site_calc_flag
_atom_site_refinement_flags
Fe1 Fe 0.47550(4) 0.97688(3) 0.26158(2) 0.04617(12) Uani 1 1 d .
Fe2 Fe -0.05289(4) 0.84653(3) 0.28168(2) 0.04980(13) Uani 1 1 d .
Fe3 Fe -0.50363(4) 0.77074(3) 0.01481(2) 0.04777(13) Uani 1 1 d .
Fe4 Fe 0.01364(4) 0.75674(3) 0.19635(3) 0.05609(14) Uani 1 1 d .
S1 S 0.09151(6) 0.88394(5) 0.22784(4) 0.0533(2) Uani 1 1 d .
S2 S -0.14975(6) 0.83522(5) 0.17397(4) 0.05083(19) Uani 1 1 d .
C1 C 0.0552(4) 0.7496(3) 0.1145(3) 0.0882(14) Uani 1 1 d .
C2 C 0.1343(4) 0.7055(3) 0.2472(3) 0.0858(14) Uani 1 1 d .
C3 C -0.0719(3) 0.6643(2) 0.1947(2) 0.0652(9) Uani 1 1 d .
C4 C 0.0522(4) 0.8211(3) 0.3548(2) 0.0736(10) Uani 1 1 d .
C5 C -0.1006(3) 0.9483(2) 0.3039(2) 0.0626(9) Uani 1 1 d .
C6 C -0.1582(3) 0.7806(2) 0.31100(19) 0.0581(8) Uani 1 1 d .
C7 C 0.0663(3) 1.0145(2) 0.13576(17) 0.0501(7) Uani 1 1 d .
C8 C 0.0170(3) 0.94794(19) 0.16233(16) 0.0490(7) Uani 1 1 d .
C9 C -0.0970(3) 0.92385(19) 0.13546(16) 0.0487(7) Uani 1 1 d .
C10 C -0.1585(3) 0.9657(2) 0.08130(16) 0.0495(7) Uani 1 1 d .
C11 C -0.1093(3) 1.0342(2) 0.05472(17) 0.0540(7) Uani 1 1 d .
H11A H -0.1518 1.0633 0.0186 0.065 Uiso 1 1 calc R
C12 C 0.0027(3) 1.0589(2) 0.08206(17) 0.0542(7) Uani 1 1 d .
H12A H 0.0355 1.1050 0.0647 0.065 Uiso 1 1 calc R
C13 C 0.5281(3) 1.0960(2) 0.2467(2) 0.0738(11) Uani 1 1 d .
H13A H 0.5702 1.1330 0.2814 0.089 Uiso 1 1 calc R
C14 C 0.5790(3) 1.0399(3) 0.2071(2) 0.0734(11) Uani 1 1 d .
H14A H 0.6625 1.0312 0.2095 0.088 Uiso 1 1 calc R
C15 C 0.4885(3) 0.9971(3) 0.16399(18) 0.0605(8) Uani 1 1 d .
H15A H 0.4984 0.9542 0.1310 0.073 Uiso 1 1 calc R
C16 C 0.3812(3) 1.0274(2) 0.17736(16) 0.0504(7) Uani 1 1 d .
C17 C 0.4051(3) 1.0888(2) 0.22867(19) 0.0591(8) Uani 1 1 d .
H17A H 0.3475 1.1205 0.2480 0.071 Uiso 1 1 calc R
C18 C 0.2684(3) 0.9960(2) 0.14414(15) 0.0492(7) Uani 1 1 d .
C19 C 0.3832(4) 0.9252(4) 0.3263(2) 0.0845(14) Uani 1 1 d .
H19A H 0.3066 0.9439 0.3334 0.101 Uiso 1 1 calc R
C20 C 0.4022(4) 0.8664(3) 0.2824(2) 0.0789(12) Uani 1 1 d .
H20A H 0.3418 0.8361 0.2518 0.095 Uiso 1 1 calc R
C21 C 0.5172(4) 0.8556(2) 0.2872(2) 0.0723(10) Uani 1 1 d .
H21A H 0.5527 0.8167 0.2595 0.087 Uiso 1 1 calc R
C22 C 0.5799(4) 0.9099(3) 0.3348(2) 0.0756(11) Uani 1 1 d .
H22A H 0.6646 0.9138 0.3485 0.091 Uiso 1 1 calc R
C23 C 0.4925(6) 0.9559(3) 0.3613(2) 0.1004(18) Uani 1 1 d .
H23A H 0.5054 0.9977 0.3973 0.120 Uiso 1 1 calc R
C24 C -0.2787(3) 0.8730(2) 0.01075(15) 0.0490(7) Uani 1 1 d .
C25 C -0.3988(3) 0.85480(18) -0.01974(14) 0.0446(6) Uani 1 1 d .
C26 C -0.5033(3) 0.89368(19) -0.00875(16) 0.0507(7) Uani 1 1 d .
H26A H -0.5093 0.9406 0.0215 0.061 Uiso 1 1 calc R
C27 C -0.5970(3) 0.8525(2) -0.05082(19) 0.0627(9) Uani 1 1 d .
H27A H -0.6796 0.8655 -0.0537 0.075 Uiso 1 1 calc R
C28 C -0.5523(3) 0.7899(2) -0.08676(18) 0.0637(9) Uani 1 1 d .
H28A H -0.5983 0.7513 -0.1186 0.076 Uiso 1 1 calc R
C29 C -0.4305(3) 0.7898(2) -0.06830(17) 0.0566(8) Uani 1 1 d .
H29A H -0.3768 0.7520 -0.0854 0.068 Uiso 1 1 calc R
C30 C -0.4630(5) 0.7514(4) 0.1165(3) 0.0922(15) Uani 1 1 d .
H30A H -0.4175 0.7900 0.1486 0.111 Uiso 1 1 calc R
C31 C -0.5781(6) 0.7542(4) 0.0975(3) 0.1009(17) Uani 1 1 d .
H31A H -0.6299 0.7940 0.1140 0.121 Uiso 1 1 calc R
C32 C -0.6129(5) 0.6926(4) 0.0504(3) 0.112(2) Uani 1 1 d .
H32A H -0.6930 0.6793 0.0291 0.135 Uiso 1 1 calc R
C33 C -0.5079(9) 0.6498(3) 0.0394(3) 0.129(3) Uani 1 1 d .
H33A H -0.5018 0.6010 0.0111 0.155 Uiso 1 1 calc R
C34 C -0.4178(5) 0.6908(3) 0.0845(3) 0.0957(16) Uani 1 1 d .
H34A H -0.3349 0.6772 0.0903 0.115 Uiso 1 1 calc R
O1 O 0.0828(4) 0.7489(3) 0.0638(2) 0.1360(18) Uani 1 1 d .
O2 O 0.2090(3) 0.6737(2) 0.2828(3) 0.1385(19) Uani 1 1 d .
O3 O -0.1270(3) 0.60553(19) 0.1939(2) 0.0923(10) Uani 1 1 d .
O4 O 0.1196(3) 0.8033(3) 0.39986(19) 0.1212(14) Uani 1 1 d .
O5 O -0.1310(3) 1.01240(19) 0.3155(2) 0.0957(10) Uani 1 1 d .
O6 O -0.2223(3) 0.73895(19) 0.32957(19) 0.0867(9) Uani 1 1 d .
O7 O 0.2509(2) 0.93999(19) 0.10449(13) 0.0736(8) Uani 1 1 d .
O8 O 0.17917(19) 1.03984(14) 0.16330(12) 0.0538(5) Uani 1 1 d .
O9 O -0.1945(2) 0.83659(18) 0.00123(16) 0.0741(7) Uani 1 1 d .
O10 O -0.27153(18) 0.94168(13) 0.05272(11) 0.0506(5) Uani 1 1 d .
Cl1 Cl 0.8497(8) 0.8803(6) 0.4855(5) 0.259(3) Uiso 0.50 1 d PD
Cl2 Cl 0.7899(11) 0.9900(8) 0.5256(6) 0.335(5) Uiso 0.50 1 d P
C35 C 0.928(2) 0.9640(14) 0.5039(16) 0.249(12) Uiso 0.50 1 d PD
H35A H 0.9923 0.9591 0.5412 0.299 Uiso 0.50 1 calc PR
H35B H 0.9475 0.9942 0.4661 0.299 Uiso 0.50 1 calc PR

loop_
_atom_site_aniso_label
_atom_site_aniso_U_11
_atom_site_aniso_U_22
_atom_site_aniso_U_33
_atom_site_aniso_U_23
_atom_site_aniso_U_13
_atom_site_aniso_U_12
Fe1 0.0426(2) 0.0518(2) 0.0420(2) 0.00292(17) 0.00216(17) -0.00103(17)
Fe2 0.0409(2) 0.0508(2) 0.0548(3) 0.00596(19) 0.00123(19) -0.00185(17)
Fe3 0.0471(2) 0.0424(2) 0.0532(3) 0.00265(18) 0.00771(19) -0.00086(17)
Fe4 0.0399(2) 0.0539(3) 0.0717(3) -0.0025(2) 0.0030(2) 0.00175(18)
S1 0.0349(4) 0.0593(4) 0.0611(5) 0.0071(4) -0.0029(3) -0.0057(3)
S2 0.0360(4) 0.0529(4) 0.0595(5) 0.0063(3) -0.0019(3) -0.0058(3)
C1 0.063(3) 0.100(3) 0.106(4) -0.024(3) 0.026(3) -0.011(2)
C2 0.061(2) 0.063(2) 0.122(4) -0.016(2) -0.013(2) 0.0112(19)
C3 0.057(2) 0.057(2) 0.080(3) -0.0009(17) 0.0087(18) 0.0032(16)
C4 0.063(2) 0.085(3) 0.069(2) 0.012(2) 0.0029(19) -0.001(2)
C5 0.059(2) 0.058(2) 0.068(2) 0.0041(16) 0.0039(17) -0.0086(16)
C6 0.0571(19) 0.0517(17) 0.066(2) 0.0002(15) 0.0130(16) 0.0008(15)
C7 0.0410(15) 0.0528(16) 0.0548(18) -0.0029(13) 0.0041(13) -0.0059(12)
C8 0.0394(15) 0.0534(16) 0.0517(17) 0.0019(13) 0.0018(12) -0.0038(12)
C9 0.0418(15) 0.0503(15) 0.0511(17) 0.0033(13) 0.0010(13) -0.0055(12)
C10 0.0442(16) 0.0539(16) 0.0477(16) -0.0037(13) 0.0011(13) -0.0031(13)
C11 0.0543(18) 0.0560(17) 0.0495(17) 0.0047(14) 0.0038(14) 0.0001(14)
C12 0.0560(19) 0.0530(17) 0.0537(18) 0.0031(14) 0.0099(15) -0.0060(14)
C13 0.058(2) 0.060(2) 0.096(3) 0.008(2) -0.008(2) -0.0172(17)
C14 0.0476(19) 0.087(3) 0.084(3) 0.026(2) 0.0075(18) -0.0127(18)
C15 0.0538(19) 0.081(2) 0.0479(18) 0.0140(16) 0.0123(15) -0.0001(16)
C16 0.0467(16) 0.0550(16) 0.0483(16) 0.0138(13) 0.0055(13) -0.0055(13)
C17 0.0560(19) 0.0458(16) 0.071(2) 0.0055(15) -0.0018(16) -0.0058(14)
C18 0.0487(17) 0.0564(17) 0.0405(15) 0.0084(13) 0.0030(13) -0.0019(13)
C19 0.065(2) 0.116(4) 0.074(3) 0.042(3) 0.020(2) 0.009(2)
C20 0.078(3) 0.071(2) 0.082(3) 0.028(2) -0.001(2) -0.010(2)
C21 0.090(3) 0.058(2) 0.068(2) 0.0115(17) 0.009(2) 0.0100(19)
C22 0.060(2) 0.092(3) 0.068(2) 0.022(2) -0.0068(19) 0.003(2)
C23 0.177(6) 0.086(3) 0.0362(19) 0.0007(19) 0.014(3) 0.014(3)
C24 0.0509(17) 0.0513(16) 0.0444(16) 0.0003(12) 0.0080(13) -0.0056(13)
C25 0.0490(16) 0.0462(14) 0.0382(14) 0.0018(11) 0.0066(12) -0.0039(12)
C26 0.0573(18) 0.0429(14) 0.0506(17) 0.0035(12) 0.0064(14) 0.0048(13)
C27 0.0502(19) 0.066(2) 0.066(2) 0.0067(16) -0.0057(16) 0.0071(15)
C28 0.062(2) 0.072(2) 0.0503(19) -0.0094(16) -0.0062(16) -0.0057(17)
C29 0.061(2) 0.0631(19) 0.0465(17) -0.0134(14) 0.0118(15) -0.0043(15)
C30 0.104(4) 0.105(4) 0.067(3) 0.028(3) 0.013(3) -0.010(3)
C31 0.115(5) 0.106(4) 0.095(4) 0.026(3) 0.054(4) 0.000(3)
C32 0.089(4) 0.122(5) 0.117(4) 0.055(4) -0.006(3) -0.049(4)
C33 0.252(10) 0.040(2) 0.102(4) 0.012(2) 0.046(5) -0.005(3)
C34 0.099(4) 0.083(3) 0.101(4) 0.042(3) 0.010(3) 0.020(3)
O1 0.126(4) 0.182(5) 0.116(3) -0.044(3) 0.064(3) -0.026(3)
O2 0.088(3) 0.098(3) 0.198(5) -0.022(3) -0.056(3) 0.041(2)
O3 0.091(2) 0.0635(17) 0.121(3) -0.0007(17) 0.0179(19) -0.0194(16)
O4 0.094(3) 0.171(4) 0.084(2) 0.033(3) -0.024(2) 0.017(3)
O5 0.101(2) 0.0593(17) 0.127(3) -0.0082(17) 0.022(2) 0.0034(16)
O6 0.085(2) 0.0728(18) 0.111(2) 0.0043(16) 0.0416(19) -0.0185(15)
O7 0.0601(15) 0.091(2) 0.0625(16) -0.0253(14) -0.0067(12) 0.0079(13)
O8 0.0437(11) 0.0540(12) 0.0629(14) -0.0070(10) 0.0071(10) -0.0114(9)
O9 0.0511(14) 0.0799(17) 0.093(2) -0.0277(15) 0.0170(13) -0.0050(12)
O10 0.0425(11) 0.0528(11) 0.0511(12) -0.0052(9) -0.0057(9) -0.0008(9)

loop_
_atom_type_symbol
_atom_type_description
_atom_type_scat_dispersion_real
_atom_type_scat_dispersion_imag
_atom_type_scat_source
C C 0.0033 0.0016 'International Tables Vol C Tables 4.2.6.8 and 6.1.1.4'
H H 0.0000 0.0000 'International Tables Vol C Tables 4.2.6.8 and 6.1.1.4'
N N 0.0061 0.0033 'International Tables Vol C Tables 4.2.6.8 and 6.1.1.4'
O O 0.0106 0.0060 'International Tables Vol C Tables 4.2.6.8 and 6.1.1.4'
S S 0.1246 0.1234 'International Tables Vol C Tables 4.2.6.8 and 6.1.1.4'
Fe Fe 0.3463 0.8444 'International Tables Vol C Tables 4.2.6.8 and 6.1.1.4'
Cl Cl 0.1484 0.1585 'International Tables Vol C Tables 4.2.6.8 and 6.1.1.4'

loop_
_geom_angle_atom_site_label_1
_geom_angle_atom_site_label_2
_geom_angle_atom_site_label_3
_geom_angle
C23 Fe1 C16 148.0(2)
C23 Fe1 C19 41.5(2)
C16 Fe1 C19 115.90(16)
C23 Fe1 C17 115.68(19)
C16 Fe1 C17 41.02(14)
C19 Fe1 C17 109.94(18)
C23 Fe1 C15 170.2(2)
C16 Fe1 C15 40.89(14)
C19 Fe1 C15 146.9(2)
C17 Fe1 C15 68.89(16)
C23 Fe1 C22 41.6(2)
C16 Fe1 C22 169.31(17)
C19 Fe1 C22 68.55(18)
C17 Fe1 C22 148.54(17)
C15 Fe1 C22 130.25(18)
C23 Fe1 C13 109.0(2)
C16 Fe1 C13 68.55(15)
C19 Fe1 C13 133.5(2)
C17 Fe1 C13 40.83(15)
C15 Fe1 C13 68.30(18)
C22 Fe1 C13 116.19(18)
C23 Fe1 C21 67.29(19)
C16 Fe1 C21 131.42(16)
C19 Fe1 C21 65.0(2)
C17 Fe1 C21 169.55(17)
C15 Fe1 C21 109.88(17)
C22 Fe1 C21 40.04(18)
C13 Fe1 C21 149.23(18)
C23 Fe1 C14 131.4(2)
C16 Fe1 C14 68.47(14)
C19 Fe1 C14 171.9(2)
C17 Fe1 C14 68.44(17)
C15 Fe1 C14 40.68(16)
C22 Fe1 C14 108.42(17)
C13 Fe1 C14 40.22(19)
C21 Fe1 C14 117.88(19)
C23 Fe1 C20 67.5(2)
C16 Fe1 C20 109.64(16)
C19 Fe1 C20 38.5(2)
C17 Fe1 C20 132.15(17)
C15 Fe1 C20 116.55(19)
C22 Fe1 C20 67.23(18)
C13 Fe1 C20 171.0(2)
C21 Fe1 C20 38.32(18)
C14 Fe1 C20 148.2(2)
C4 Fe2 C6 90.11(18)
C4 Fe2 C5 101.3(2)
C6 Fe2 C5 100.68(16)
C4 Fe2 S1 89.90(14)
C6 Fe2 S1 158.89(12)
C5 Fe2 S1 100.01(12)
C4 Fe2 S2 157.18(16)
C6 Fe2 S2 91.07(12)
C5 Fe2 S2 100.87(12)
S1 Fe2 S2 80.97(3)
C4 Fe2 Fe4 100.86(15)
C6 Fe2 Fe4 102.15(11)
C5 Fe2 Fe4 147.95(13)
S1 Fe2 Fe4 57.20(3)
S2 Fe2 Fe4 56.67(3)
C33 Fe3 C32 42.6(3)
C33 Fe3 C26 178.3(3)
C32 Fe3 C26 135.8(3)
C33 Fe3 C34 41.3(3)
C32 Fe3 C34 67.9(2)
C26 Fe3 C34 139.0(2)
C33 Fe3 C25 140.5(3)
C32 Fe3 C25 176.9(3)
C26 Fe3 C25 41.14(13)
C34 Fe3 C25 113.90(19)
C33 Fe3 C27 138.6(3)
C32 Fe3 C27 109.5(2)
C26 Fe3 C27 40.96(14)
C34 Fe3 C27 176.2(2)
C25 Fe3 C27 68.53(14)
C33 Fe3 C31 68.7(3)
C32 Fe3 C31 39.8(3)
C26 Fe3 C31 109.81(19)
C34 Fe3 C31 65.1(2)
C25 Fe3 C31 138.1(2)
C27 Fe3 C31 111.1(2)
C33 Fe3 C30 67.4(2)
C32 Fe3 C30 65.9(2)
C26 Fe3 C30 111.94(19)
C34 Fe3 C30 38.0(2)
C25 Fe3 C30 113.78(18)
C27 Fe3 C30 138.7(2)
C31 Fe3 C30 38.0(2)
C33 Fe3 C29 112.5(2)
C32 Fe3 C29 140.9(3)
C26 Fe3 C29 69.03(14)
C34 Fe3 C29 115.9(2)
C25 Fe3 C29 41.16(12)
C27 Fe3 C29 67.83(16)
C31 Fe3 C29 178.8(2)
C30 Fe3 C29 142.5(2)
C33 Fe3 C28 112.2(2)
C32 Fe3 C28 111.9(2)
C26 Fe3 C28 68.38(14)
C34 Fe3 C28 143.2(2)
C25 Fe3 C28 68.27(14)
C27 Fe3 C28 39.95(16)
C31 Fe3 C28 139.4(2)
C30 Fe3 C28 177.4(2)
C29 Fe3 C28 40.10(15)
C3 Fe4 C2 90.6(2)
C3 Fe4 C1 100.0(2)
C2 Fe4 C1 100.5(3)
C3 Fe4 S2 90.42(12)
C2 Fe4 S2 156.83(18)
C1 Fe4 S2 102.15(18)
C3 Fe4 S1 160.61(14)
C2 Fe4 S1 90.97(14)
C1 Fe4 S1 98.74(16)
S2 Fe4 S1 80.72(3)
C3 Fe4 Fe2 104.37(13)
C2 Fe4 Fe2 100.41(17)
C1 Fe4 Fe2 147.55(17)
S2 Fe4 Fe2 57.03(3)
S1 Fe4 Fe2 56.38(3)
C8 S1 Fe2 101.92(11)
C8 S1 Fe4 101.05(11)
Fe2 S1 Fe4 66.43(3)
C9 S2 Fe4 100.50(11)
C9 S2 Fe2 101.80(11)
Fe4 S2 Fe2 66.31(3)
O1 C1 Fe4 176.8(5)
O2 C2 Fe4 176.3(5)
O3 C3 Fe4 179.4(4)
O4 C4 Fe2 178.0(5)
O5 C5 Fe2 177.6(4)
O6 C6 Fe2 179.0(4)
C8 C7 C12 120.1(3)
C8 C7 O8 120.4(3)
C12 C7 O8 119.6(3)
C7 C8 C9 120.2(3)
C7 C8 S1 124.0(2)
C9 C8 S1 115.7(2)
C10 C9 C8 119.9(3)
C10 C9 S2 124.5(2)
C8 C9 S2 115.6(2)
C9 C10 C11 120.1(3)
C9 C10 O10 121.0(3)
C11 C10 O10 118.9(3)
C12 C11 C10 119.9(3)
C12 C11 H11A 120.0
C10 C11 H11A 120.0
C11 C12 C7 119.8(3)
C11 C12 H12A 120.1
C7 C12 H12A 120.1
C14 C13 C17 108.5(4)
C14 C13 Fe1 70.1(2)
C17 C13 Fe1 69.2(2)
C14 C13 H13A 125.8
C17 C13 H13A 125.8
Fe1 C13 H13A 125.8
C13 C14 C15 108.2(3)
C13 C14 Fe1 69.7(2)
C15 C14 Fe1 69.18(19)
C13 C14 H14A 125.9
C15 C14 H14A 125.9
Fe1 C14 H14A 125.9
C14 C15 C16 107.7(4)
C14 C15 Fe1 70.1(2)
C16 C15 Fe1 69.05(19)
C14 C15 H15A 126.2
C16 C15 H15A 126.2
Fe1 C15 H15A 126.2
C17 C16 C15 108.4(3)
C17 C16 C18 128.0(3)
C15 C16 C18 123.6(3)
C17 C16 Fe1 69.95(19)
C15 C16 Fe1 70.05(19)
C18 C16 Fe1 124.0(2)
C16 C17 C13 107.3(4)
C16 C17 Fe1 69.03(18)
C13 C17 Fe1 69.9(2)
C16 C17 H17A 126.4
C13 C17 H17A 126.4
Fe1 C17 H17A 126.4
O7 C18 O8 121.9(3)
O7 C18 C16 126.6(3)
O8 C18 C16 111.4(3)
C20 C19 C23 109.1(4)
C20 C19 Fe1 71.6(3)
C23 C19 Fe1 69.2(2)
C20 C19 H19A 125.4
C23 C19 H19A 125.4
Fe1 C19 H19A 125.4
C19 C20 C21 109.2(4)
C19 C20 Fe1 69.9(3)
C21 C20 Fe1 70.9(2)
C19 C20 H20A 125.4
C21 C20 H20A 125.4
Fe1 C20 H20A 125.4
C20 C21 C22 111.2(4)
C20 C21 Fe1 70.8(2)
C22 C21 Fe1 69.9(2)
C20 C21 H21A 124.4
C22 C21 H21A 124.4
Fe1 C21 H21A 124.4
C21 C22 C23 104.8(4)
C21 C22 Fe1 70.1(2)
C23 C22 Fe1 68.3(2)
C21 C22 H22A 127.6
C23 C22 H22A 127.6
Fe1 C22 H22A 127.6
C22 C23 C19 105.7(4)
C22 C23 Fe1 70.1(2)
C19 C23 Fe1 69.4(2)
C22 C23 H23A 127.1
C19 C23 H23A 127.1
Fe1 C23 H23A 127.1
O9 C24 O10 122.0(3)
O9 C24 C25 126.6(3)
O10 C24 C25 111.3(3)
C26 C25 C29 107.7(3)
C26 C25 C24 129.4(3)
C29 C25 C24 122.9(3)
C26 C25 Fe3 69.30(17)
C29 C25 Fe3 70.04(18)
C24 C25 Fe3 125.7(2)
C25 C26 C27 107.0(3)
C25 C26 Fe3 69.56(17)
C27 C26 Fe3 69.86(19)
C25 C26 H26A 126.5
C27 C26 H26A 126.5
Fe3 C26 H26A 126.5
C28 C27 C26 108.9(3)
C28 C27 Fe3 70.7(2)
C26 C27 Fe3 69.18(18)
C28 C27 H27A 125.6
C26 C27 H27A 125.6
Fe3 C27 H27A 125.6
C27 C28 C29 108.7(3)
C27 C28 Fe3 69.3(2)
C29 C28 Fe3 69.7(2)
C27 C28 H28A 125.6
C29 C28 H28A 125.6
Fe3 C28 H28A 125.6
C28 C29 C25 107.7(3)
C28 C29 Fe3 70.2(2)
C25 C29 Fe3 68.80(17)
C28 C29 H29A 126.2
C25 C29 H29A 126.2
Fe3 C29 H29A 126.2
C31 C30 C34 110.8(6)
C31 C30 Fe3 70.6(3)
C34 C30 Fe3 70.2(3)
C31 C30 H30A 124.6
C34 C30 H30A 124.6
Fe3 C30 H30A 124.6
C30 C31 C32 109.2(6)
C30 C31 Fe3 71.3(3)
C32 C31 Fe3 69.1(3)
C30 C31 H31A 125.4
C32 C31 H31A 125.4
Fe3 C31 H31A 125.4
C31 C32 C33 106.9(5)
C31 C32 Fe3 71.1(3)
C33 C32 Fe3 68.3(3)
C31 C32 H32A 126.5
C33 C32 H32A 126.5
Fe3 C32 H32A 126.5
C34 C33 C32 103.4(5)
C34 C33 Fe3 70.4(3)
C32 C33 Fe3 69.2(3)
C34 C33 H33A 128.2
C32 C33 H33A 128.2
Fe3 C33 H33A 128.2
C30 C34 C33 109.6(6)
C30 C34 Fe3 71.8(3)
C33 C34 Fe3 68.4(3)
C30 C34 H34A 125.2
C33 C34 H34A 125.2
Fe3 C34 H34A 125.2
C18 O8 C7 116.8(2)
C24 O10 C10 114.8(2)
C35 Cl1 Cl2 55.6(11)
C35 Cl2 Cl1 48.4(6)
Cl2 C35 Cl1 76.0(11)
Cl2 C35 H35A 115.9
Cl1 C35 H35A 115.9
Cl2 C35 H35B 115.8
Cl1 C35 H35B 115.8
H35A C35 H35B 112.8

loop_
_geom_bond_atom_site_label_1
_geom_bond_atom_site_label_2
_geom_bond_distance
Fe1 C23 2.020(4)
Fe1 C16 2.022(3)
Fe1 C19 2.023(4)
Fe1 C17 2.034(3)
Fe1 C15 2.035(3)
Fe1 C22 2.044(4)
Fe1 C13 2.044(4)
Fe1 C21 2.047(4)
Fe1 C14 2.048(4)
Fe1 C20 2.045(4)
Fe2 C4 1.789(4)
Fe2 C6 1.804(4)
Fe2 C5 1.808(4)
Fe2 S1 2.2539(10)
Fe2 S2 2.2729(10)
Fe2 Fe4 2.4810(8)
Fe3 C33 2.003(4)
Fe3 C32 2.015(5)
Fe3 C26 2.027(3)
Fe3 C34 2.029(4)
Fe3 C25 2.030(3)
Fe3 C27 2.035(3)
Fe3 C31 2.041(5)
Fe3 C30 2.050(5)
Fe3 C29 2.047(3)
Fe3 C28 2.054(4)
Fe4 C3 1.784(4)
Fe4 C2 1.787(4)
Fe4 C1 1.814(6)
Fe4 S2 2.2636(9)
Fe4 S1 2.2751(10)
S1 C8 1.774(3)
S2 C9 1.784(3)
C1 O1 1.132(6)
C2 O2 1.145(5)
C3 O3 1.139(5)
C4 O4 1.128(5)
C5 O5 1.125(5)
C6 O6 1.119(4)
C7 C8 1.369(4)
C7 C12 1.395(5)
C7 O8 1.396(4)
C8 C9 1.400(4)
C9 C10 1.371(4)
C10 C11 1.392(5)
C10 O10 1.397(4)
C11 C12 1.384(5)
C11 H11A 0.9300
C12 H12A 0.9300
C13 C14 1.407(7)
C13 C17 1.423(5)
C13 H13A 0.9800
C14 C15 1.419(6)
C14 H14A 0.9800
C15 C16 1.418(5)
C15 H15A 0.9800
C16 C17 1.421(5)
C16 C18 1.457(4)
C17 H17A 0.9800
C18 O7 1.197(4)
C18 O8 1.372(4)
C19 C20 1.341(7)
C19 C23 1.431(8)
C19 H19A 0.9800
C20 C21 1.343(7)
C20 H20A 0.9800
C21 C22 1.400(6)
C21 H21A 0.9800
C22 C23 1.443(7)
C22 H22A 0.9800
C23 H23A 0.9800
C24 O9 1.190(4)
C24 O10 1.384(4)
C24 C25 1.458(4)
C25 C26 1.425(4)
C25 C29 1.433(4)
C26 C27 1.421(5)
C26 H26A 0.9800
C27 C28 1.397(5)
C27 H27A 0.9800
C28 C29 1.406(5)
C28 H28A 0.9800
C29 H29A 0.9800
C30 C31 1.332(8)
C30 C34 1.329(8)
C30 H30A 0.9800
C31 C32 1.380(9)
C31 H31A 0.9800
C32 C33 1.459(10)
C32 H32A 0.9800
C33 C34 1.422(9)
C33 H33A 0.9800
C34 H34A 0.9800
Cl1 C35 1.625(16)
Cl1 Cl2 2.109(15)
Cl2 C35 1.79(3)
C35 H35A 0.9700
C35 H35B 0.9700
